data_4329365
loop_
_publ_author_name
'Manolis J. Manos'
'Eleni J. Kyprianidou'
'Giannis S. Papaefstathiou'
'Anastasios J. Tasiopoulos'

_publ_section_title
;
 Insertion of Functional Groups into a Nd3+ Metal-Organic Framework via
 Single-Crystal-to-Single-Crystal Coordinating Solvent Exchange
;
_journal_name_full 'Inorganic Chemistry'
_journal_page_first 6308
_journal_page_last 6314
_journal_paper_doi 10.1021/ic3005085
_journal_volume 51
_journal_year 2012
_chemical_formula_moiety 'C26 H22 N2 Nd O9'
_chemical_formula_sum 'C26 H22 N2 Nd O9'
_chemical_formula_weight 650.70
_chemical_name_systematic
; 
 ? 
;
_space_group_IT_number 15
_symmetry_cell_setting monoclinic
_symmetry_space_group_name_Hall '-C 2yc'
_symmetry_space_group_name_H-M 'C 1 2/c 1'
_atom_sites_solution_hydrogens geom
_atom_sites_solution_primary direct
_atom_sites_solution_secondary difmap
_audit_creation_method SHELXL-97
_cell_angle_alpha 90.00
_cell_angle_beta 100.014(3)
_cell_angle_gamma 90.00
_cell_formula_units_Z 8
_cell_length_a 28.2238(8)
_cell_length_b 15.1581(5)
_cell_length_c 13.5868(5)
_cell_measurement_reflns_used 5437
_cell_measurement_temperature 100(2)
_cell_measurement_theta_max 28.8058
_cell_measurement_theta_min 2.9257
_cell_volume 5724.1(3)
_computing_cell_refinement 'CrysAlis RED'
_computing_data_collection 'CrysAlis CCD'
_computing_data_reduction 'CrysAlis RED'
_computing_molecular_graphics
;
 DIAMOND (Brandenburg, 2006)
 MERCURY (Bruno et al. 2002)
;
_computing_publication_material 'WINGX (Farrugia, 1999)'
_computing_structure_refinement 'SHELXL-97 (Sheldrick, 1997)'
_computing_structure_solution 'SHELXL-97 (Sheldrick, 1997)'
_diffrn_ambient_temperature 100(2)
_diffrn_detector_area_resol_mean 10.4223
_diffrn_measured_fraction_theta_full 0.999
_diffrn_measured_fraction_theta_max 0.999
_diffrn_measurement_device_type 'SuperNova, Dual, Cu at zero, Atlas'
_diffrn_measurement_method '\w scans'
_diffrn_radiation_monochromator mirror
_diffrn_radiation_source 'SuperNova (Mo) X-ray Source'
_diffrn_radiation_type MoK\a
_diffrn_radiation_wavelength 0.71073
_diffrn_reflns_av_R_equivalents 0.0415
_diffrn_reflns_av_sigmaI/netI 0.0494
_diffrn_reflns_limit_h_max 33
_diffrn_reflns_limit_h_min -30
_diffrn_reflns_limit_k_max 17
_diffrn_reflns_limit_k_min -18
_diffrn_reflns_limit_l_max 16
_diffrn_reflns_limit_l_min -16
_diffrn_reflns_number 14117
_diffrn_reflns_theta_full 25.00
_diffrn_reflns_theta_max 25.00
_diffrn_reflns_theta_min 2.93
_exptl_absorpt_coefficient_mu 1.857
_exptl_absorpt_correction_T_max 1.00000
_exptl_absorpt_correction_T_min 0.71664
_exptl_absorpt_correction_type multi-scan
_exptl_absorpt_process_details 'empirical absorption correction (CrysAlis RED, Oxford Diffraction)'
_exptl_crystal_colour colorless
_exptl_crystal_density_diffrn 1.504
_exptl_crystal_description plate
_exptl_crystal_F_000 2592
_exptl_crystal_size_max 0.09
_exptl_crystal_size_mid 0.06
_exptl_crystal_size_min 0.03
_refine_diff_density_max 1.400
_refine_diff_density_min -0.652
_refine_diff_density_rms 0.126
_refine_ls_extinction_method none
_refine_ls_goodness_of_fit_ref 1.088
_refine_ls_hydrogen_treatment mixed
_refine_ls_matrix_type full
_refine_ls_number_parameters 349
_refine_ls_number_reflns 5044
_refine_ls_number_restraints 90
_refine_ls_restrained_S_all 1.093
_refine_ls_R_factor_all 0.0523
_refine_ls_R_factor_gt 0.0406
_refine_ls_shift/su_max 0.000
_refine_ls_shift/su_mean 0.000
_refine_ls_structure_factor_coef Fsqd
_refine_ls_weighting_details 'calc w=1/[\s^2^(Fo^2^)+(0.0638P)^2^+11.9629P] where P=(Fo^2^+2Fc^2^)/3'
_refine_ls_weighting_scheme calc
_refine_ls_wR_factor_gt 0.1128
_refine_ls_wR_factor_ref 0.1180
_reflns_number_gt 4072
_reflns_number_total 5044
_reflns_threshold_expression >2sigma(I)
_cod_data_source_file ic3005085_si_002_03.cif
_cod_data_source_block UCY-2-2hpH2
_cod_original_sg_symbol_H-M 'C 2/c'
_cod_database_code 4329365

loop_
_symmetry_equiv_pos_as_xyz
'x, y, z'
'-x, y, -z+1/2'
'x+1/2, y+1/2, z'
'-x+1/2, y+1/2, -z+1/2'
'-x, -y, -z'
'x, -y, z-1/2'
'-x+1/2, -y+1/2, -z'
'x+1/2, -y+1/2, z-1/2'

loop_
_atom_site_label
_atom_site_type_symbol
_atom_site_fract_x
_atom_site_fract_y
_atom_site_fract_z
_atom_site_U_iso_or_equiv
_atom_site_adp_type
_atom_site_occupancy
_atom_site_symmetry_multiplicity
_atom_site_calc_flag
_atom_site_refinement_flags
Nd1 Nd 0.319489(9) 0.213217(18) 0.53874(2) 0.01868(12) Uani 1 1 d .
O1 O 0.38904(14) 0.1845(3) 0.4450(3) 0.0356(10) Uani 1 1 d .
O2 O 0.39102(15) 0.3079(3) 0.5309(4) 0.0490(13) Uani 1 1 d .
O3 O 0.29701(12) 0.0902(2) 0.4202(3) 0.0274(9) Uani 1 1 d .
O4 O 0.26664(12) 0.3328(3) 0.5620(3) 0.0284(9) Uani 1 1 d .
O5 O 0.30156(15) 0.2964(3) 0.3871(3) 0.0374(11) Uani 1 1 d .
O6 O 0.27147(13) 0.1393(3) 0.6466(3) 0.0362(10) Uani 1 1 d .
O7 O 0.35326(19) 0.2643(4) 0.7115(4) 0.0581(14) Uani 1 1 d D
O8 O 0.37040(16) 0.0922(3) 0.6274(4) 0.0507(12) Uani 1 1 d D
O9 O 0.3839(3) -0.0747(6) 0.7738(6) 0.125(3) Uani 1 1 d U
H9 H 0.3798 -0.1012 0.8242 0.187 Uiso 1 1 calc R
N1 N 0.59844(17) 0.4404(4) 0.3417(4) 0.0396(14) Uani 1 1 d .
N2 N 0.3519(6) 0.3386(12) 0.8674(11) 0.183(6) Uani 1 1 d DU
C1 C 0.4081(2) 0.2568(5) 0.4721(5) 0.0365(15) Uani 1 1 d .
C2 C 0.4523(2) 0.2856(4) 0.4323(5) 0.0386(16) Uani 1 1 d .
C3 C 0.4822(2) 0.2227(5) 0.3995(6) 0.0475(19) Uani 1 1 d .
H3 H 0.4735 0.1636 0.3969 0.057 Uiso 1 1 calc R
C4 C 0.5247(3) 0.2487(5) 0.3711(6) 0.058(2) Uani 1 1 d .
H4 H 0.5453 0.2067 0.3519 0.069 Uiso 1 1 calc R
C5 C 0.5370(2) 0.3396(5) 0.3710(5) 0.0472(19) Uani 1 1 d .
C6 C 0.5065(2) 0.4003(5) 0.4008(6) 0.057(2) Uani 1 1 d .
H6 H 0.5137 0.4600 0.3989 0.069 Uiso 1 1 calc R
C7 C 0.4649(2) 0.3740(5) 0.4337(6) 0.053(2) Uani 1 1 d .
H7 H 0.4454 0.4157 0.4568 0.063 Uiso 1 1 calc R
C8 C 0.5835(2) 0.3614(5) 0.3435(5) 0.0468(18) Uani 1 1 d D
C9 C 0.25250(19) 0.0997(4) 0.4057(4) 0.0242(12) Uani 1 1 d .
C10 C 0.22119(18) 0.0303(4) 0.3502(4) 0.0245(12) Uani 1 1 d .
C11 C 0.17379(19) 0.0198(4) 0.3659(4) 0.0298(14) Uani 1 1 d .
H11 H 0.1614 0.0574 0.4090 0.036 Uiso 1 1 calc R
C12 C 0.14548(19) -0.0467(4) 0.3170(4) 0.0309(14) Uani 1 1 d .
C13 C 0.1627(2) -0.0989(4) 0.2474(4) 0.0326(14) Uani 1 1 d .
H13 H 0.1427 -0.1408 0.2115 0.039 Uiso 1 1 calc R
C14 C 0.20990(19) -0.0889(4) 0.2308(4) 0.0279(13) Uani 1 1 d .
C15 C 0.23918(18) -0.0242(4) 0.2831(4) 0.0249(12) Uani 1 1 d .
H15 H 0.2707 -0.0175 0.2731 0.030 Uiso 1 1 calc R
C16 C 0.2719(2) 0.3527(4) 0.3428(4) 0.0304(14) Uani 1 1 d .
C17 C 0.3307(6) 0.2838(11) 0.7846(12) 0.162(6) Uani 1 1 d DU
C18 C 0.3103(10) 0.373(2) 0.918(2) 0.365(16) Uani 1 1 d DU
H18A H 0.3231 0.4116 0.9724 0.548 Uiso 1 1 calc R
H18B H 0.2945 0.3243 0.9435 0.548 Uiso 1 1 calc R
H18C H 0.2876 0.4048 0.8703 0.548 Uiso 1 1 calc R
C19 C 0.4015(8) 0.3728(19) 0.870(2) 0.304(13) Uani 1 1 d DU
H19A H 0.4101 0.4107 0.9268 0.455 Uiso 1 1 calc R
H19B H 0.4027 0.4054 0.8100 0.455 Uiso 1 1 calc R
H19C H 0.4236 0.3244 0.8749 0.455 Uiso 1 1 calc R
C20 C 0.3867(4) 0.0090(7) 0.5904(8) 0.102(4) Uani 1 1 d U
H20A H 0.4185 -0.0043 0.6269 0.122 Uiso 1 1 calc R
H20B H 0.3892 0.0161 0.5207 0.122 Uiso 1 1 calc R
C21 C 0.3539(4) -0.0681(6) 0.6000(8) 0.081(3) Uani 1 1 d DU
C22 C 0.3525(3) -0.1066(6) 0.6929(7) 0.067(2) Uani 1 1 d DU
C23 C 0.3229(4) -0.1726(6) 0.7009(8) 0.077(3) Uani 1 1 d DU
H23 H 0.3223 -0.1976 0.7631 0.092 Uiso 1 1 calc R
C24 C 0.2934(6) -0.2040(8) 0.6196(12) 0.195(9) Uani 1 1 d DU
H24 H 0.2726 -0.2503 0.6251 0.234 Uiso 1 1 calc R
C25 C 0.2949(7) -0.1661(12) 0.5285(16) 0.228(10) Uani 1 1 d DU
H25 H 0.2746 -0.1869 0.4720 0.273 Uiso 1 1 calc R
C26 C 0.3250(5) -0.0998(10) 0.5201(10) 0.168(7) Uani 1 1 d DU
H26 H 0.3258 -0.0755 0.4576 0.201 Uiso 1 1 calc R
H16 H 0.592(5) 0.321(8) 0.290(8) 0.201 Uiso 1 1 d D
H17 H 0.373(5) 0.071(9) 0.698(4) 0.201 Uiso 1 1 d D

loop_
_atom_site_aniso_label
_atom_site_aniso_U_11
_atom_site_aniso_U_22
_atom_site_aniso_U_33
_atom_site_aniso_U_23
_atom_site_aniso_U_13
_atom_site_aniso_U_12
Nd1 0.01445(17) 0.01841(19) 0.02469(19) 0.00056(13) 0.00767(12) -0.00159(11)
O1 0.024(2) 0.033(2) 0.055(3) -0.001(2) 0.021(2) -0.0040(19)
O2 0.035(2) 0.060(3) 0.058(3) -0.030(3) 0.029(2) -0.028(2)
O3 0.021(2) 0.023(2) 0.039(2) -0.0051(18) 0.0110(17) -0.0022(16)
O4 0.025(2) 0.024(2) 0.038(2) -0.0120(18) 0.0100(17) -0.0014(16)
O5 0.038(2) 0.036(3) 0.044(3) 0.024(2) 0.025(2) 0.0199(19)
O6 0.030(2) 0.038(3) 0.047(3) 0.016(2) 0.0226(19) 0.0080(19)
O7 0.062(3) 0.078(4) 0.033(3) -0.008(3) 0.005(2) 0.006(3)
O8 0.043(3) 0.048(3) 0.061(3) 0.012(3) 0.009(2) 0.019(2)
O9 0.132(6) 0.144(8) 0.104(6) 0.051(6) 0.035(5) -0.045(6)
N1 0.027(3) 0.046(3) 0.052(3) -0.022(3) 0.024(2) -0.015(2)
N2 0.158(11) 0.234(16) 0.144(11) -0.067(12) -0.006(9) -0.039(11)
C1 0.019(3) 0.050(4) 0.042(4) 0.005(3) 0.008(3) -0.005(3)
C2 0.026(3) 0.047(4) 0.046(4) -0.007(3) 0.016(3) -0.009(3)
C3 0.040(4) 0.043(4) 0.068(5) -0.016(4) 0.034(4) -0.017(3)
C4 0.051(4) 0.050(5) 0.083(6) -0.021(4) 0.042(4) -0.012(4)
C5 0.036(3) 0.055(5) 0.058(5) -0.025(4) 0.028(3) -0.020(3)
C6 0.043(4) 0.045(4) 0.093(6) -0.022(4) 0.037(4) -0.018(3)
C7 0.040(4) 0.045(4) 0.081(5) -0.021(4) 0.035(4) -0.015(3)
C8 0.042(4) 0.049(4) 0.056(5) -0.019(4) 0.028(3) -0.020(3)
C9 0.027(3) 0.024(3) 0.025(3) -0.005(2) 0.015(2) -0.004(2)
C10 0.023(3) 0.020(3) 0.034(3) -0.007(2) 0.013(2) -0.006(2)
C11 0.030(3) 0.027(3) 0.038(3) -0.010(3) 0.020(3) -0.003(3)
C12 0.028(3) 0.032(3) 0.037(3) -0.010(3) 0.018(3) -0.006(3)
C13 0.030(3) 0.035(3) 0.037(3) -0.014(3) 0.017(3) -0.012(3)
C14 0.028(3) 0.022(3) 0.037(3) -0.007(3) 0.018(3) -0.008(2)
C15 0.020(3) 0.025(3) 0.034(3) -0.005(3) 0.015(2) -0.008(2)
C16 0.033(3) 0.029(3) 0.034(3) 0.009(3) 0.019(3) 0.002(3)
C17 0.166(8) 0.161(8) 0.156(8) -0.009(5) 0.022(5) -0.004(5)
C18 0.367(17) 0.366(17) 0.362(17) -0.004(5) 0.064(6) 0.004(5)
C19 0.304(13) 0.306(14) 0.303(14) 0.005(5) 0.057(6) 0.002(5)
C20 0.114(8) 0.094(8) 0.116(9) 0.045(7) 0.070(7) 0.054(7)
C21 0.109(8) 0.059(6) 0.079(7) 0.027(5) 0.029(6) 0.031(6)
C22 0.063(5) 0.072(6) 0.066(6) 0.005(5) 0.015(5) 0.011(5)
C23 0.112(8) 0.052(5) 0.071(6) 0.016(5) 0.030(6) 0.015(6)
C24 0.32(2) 0.118(12) 0.112(12) 0.053(10) -0.063(14) -0.072(13)
C25 0.235(10) 0.221(10) 0.223(11) 0.008(5) 0.031(5) -0.007(5)
C26 0.208(16) 0.173(16) 0.099(10) 0.067(10) -0.040(11) -0.057(13)

loop_
_atom_type_symbol
_atom_type_description
_atom_type_scat_dispersion_real
_atom_type_scat_dispersion_imag
_atom_type_scat_source
C C 0.0033 0.0016 'International Tables Vol C Tables 4.2.6.8 and 6.1.1.4'
H H 0.0000 0.0000 'International Tables Vol C Tables 4.2.6.8 and 6.1.1.4'
N N 0.0061 0.0033 'International Tables Vol C Tables 4.2.6.8 and 6.1.1.4'
O O 0.0106 0.0060 'International Tables Vol C Tables 4.2.6.8 and 6.1.1.4'
Nd Nd -0.1943 3.0179 'International Tables Vol C Tables 4.2.6.8 and 6.1.1.4'

loop_
_geom_angle_atom_site_label_1
_geom_angle_atom_site_label_2
_geom_angle_atom_site_label_3
_geom_angle
_geom_angle_site_symmetry_1
_geom_angle_site_symmetry_3
O5 Nd1 O4 70.88(13) . .
O5 Nd1 O6 134.76(14) . .
O4 Nd1 O6 81.09(13) . .
O5 Nd1 O3 81.11(14) . .
O4 Nd1 O3 124.07(12) . .
O6 Nd1 O3 86.46(13) . .
O5 Nd1 O7 129.37(18) . .
O4 Nd1 O7 77.67(16) . .
O6 Nd1 O7 74.83(17) . .
O3 Nd1 O7 149.10(16) . .
O5 Nd1 O2 73.22(17) . .
O4 Nd1 O2 95.53(14) . .
O6 Nd1 O2 146.06(15) . .
O3 Nd1 O2 121.60(12) . .
O7 Nd1 O2 71.48(17) . .
O5 Nd1 O8 144.82(14) . .
O4 Nd1 O8 143.72(15) . .
O6 Nd1 O8 72.92(14) . .
O3 Nd1 O8 79.70(15) . .
O7 Nd1 O8 71.47(18) . .
O2 Nd1 O8 92.37(17) . .
O5 Nd1 O1 74.12(13) . .
O4 Nd1 O1 137.87(13) . .
O6 Nd1 O1 141.03(13) . .
O3 Nd1 O1 71.29(12) . .
O7 Nd1 O1 108.70(16) . .
O2 Nd1 O1 51.65(14) . .
O8 Nd1 O1 71.90(14) . .
O5 Nd1 O4 70.08(14) . 7_556
O4 Nd1 O4 74.59(13) . 7_556
O6 Nd1 O4 68.61(13) . 7_556
O3 Nd1 O4 50.28(11) . 7_556
O7 Nd1 O4 136.73(14) . 7_556
O2 Nd1 O4 143.24(15) . 7_556
O8 Nd1 O4 116.74(15) . 7_556
O1 Nd1 O4 114.20(13) . 7_556
O5 Nd1 C1 70.94(17) . .
O4 Nd1 C1 117.43(17) . .
O6 Nd1 C1 154.04(16) . .
O3 Nd1 C1 96.11(16) . .
O7 Nd1 C1 90.82(18) . .
O2 Nd1 C1 26.03(17) . .
O8 Nd1 C1 82.11(17) . .
O1 Nd1 C1 25.65(17) . .
O4 Nd1 C1 131.47(15) 7_556 .
O5 Nd1 C9 76.24(16) . .
O4 Nd1 C9 100.13(14) . .
O6 Nd1 C9 74.61(14) . .
O3 Nd1 C9 24.79(12) . .
O7 Nd1 C9 149.32(16) . .
O2 Nd1 C9 138.64(14) . .
O8 Nd1 C9 96.91(17) . .
O1 Nd1 C9 93.51(14) . .
O4 Nd1 C9 25.64(13) 7_556 .
C1 Nd1 C9 116.23(17) . .
O5 Nd1 Nd1 65.16(9) . 7_556
O4 Nd1 Nd1 39.55(9) . 7_556
O6 Nd1 Nd1 70.54(9) . 7_556
O3 Nd1 Nd1 84.92(8) . 7_556
O7 Nd1 Nd1 110.71(12) . 7_556
O2 Nd1 Nd1 125.91(12) . 7_556
O8 Nd1 Nd1 141.01(11) . 7_556
O1 Nd1 Nd1 135.44(10) . 7_556
O4 Nd1 Nd1 35.04(8) 7_556 7_556
C1 Nd1 Nd1 135.38(13) . 7_556
C9 Nd1 Nd1 60.61(10) . 7_556
C1 O1 Nd1 91.9(3) . .
C1 O2 Nd1 94.3(4) . .
C9 O3 Nd1 98.8(3) . .
C9 O4 Nd1 164.6(4) 7_556 .
C9 O4 Nd1 89.1(3) 7_556 7_556
Nd1 O4 Nd1 105.41(13) . 7_556
C16 O5 Nd1 141.7(3) . .
C16 O6 Nd1 132.5(4) 7_556 .
C17 O7 Nd1 129.0(9) . .
C20 O8 Nd1 130.9(5) . .
C20 O8 H17 95(9) . .
Nd1 O8 H17 129(8) . .
C22 O9 H9 109.5 . .
C8 N1 C12 117.1(5) . 3
C17 N2 C19 118.7(18) . .
C17 N2 C18 107.3(16) . .
C19 N2 C18 131(2) . .
O1 C1 O2 122.1(5) . .
O1 C1 C2 119.4(6) . .
O2 C1 C2 118.6(6) . .
O1 C1 Nd1 62.5(3) . .
O2 C1 Nd1 59.7(3) . .
C2 C1 Nd1 175.3(5) . .
C7 C2 C3 119.8(5) . .
C7 C2 C1 120.1(6) . .
C3 C2 C1 119.9(6) . .
C4 C3 C2 119.7(6) . .
C4 C3 H3 120.1 . .
C2 C3 H3 120.1 . .
C3 C4 C5 120.2(7) . .
C3 C4 H4 119.9 . .
C5 C4 H4 119.9 . .
C6 C5 C4 119.0(6) . .
C6 C5 C8 124.2(6) . .
C4 C5 C8 116.8(6) . .
C5 C6 C7 120.9(7) . .
C5 C6 H6 119.6 . .
C7 C6 H6 119.6 . .
C6 C7 C2 120.3(6) . .
C6 C7 H7 119.8 . .
C2 C7 H7 119.8 . .
N1 C8 C5 122.1(6) . .
N1 C8 H16 116(9) . .
C5 C8 H16 112(9) . .
O3 C9 O4 121.1(5) . 7_556
O3 C9 C10 119.3(5) . .
O4 C9 C10 119.5(5) 7_556 .
O3 C9 Nd1 56.4(3) . .
O4 C9 Nd1 65.3(3) 7_556 .
C10 C9 Nd1 170.5(4) . .
C15 C10 C11 120.0(5) . .
C15 C10 C9 119.9(4) . .
C11 C10 C9 120.0(5) . .
C12 C11 C10 119.8(5) . .
C12 C11 H11 120.1 . .
C10 C11 H11 120.1 . .
C11 C12 C13 120.2(5) . .
C11 C12 N1 117.8(5) . 3_445
C13 C12 N1 121.9(5) . 3_445
C12 C13 C14 120.4(5) . .
C12 C13 H13 119.8 . .
C14 C13 H13 119.8 . .
C15 C14 C13 119.4(5) . .
C15 C14 C16 121.1(4) . 4_545
C13 C14 C16 119.5(5) . 4_545
C10 C15 C14 120.0(4) . .
C10 C15 H15 120.0 . .
C14 C15 H15 120.0 . .
O6 C16 O5 125.6(5) 7_556 .
O6 C16 C14 118.2(5) 7_556 4
O5 C16 C14 116.2(4) . 4
O7 C17 N2 122.3(15) . .
N2 C18 H18A 109.5 . .
N2 C18 H18B 109.5 . .
H18A C18 H18B 109.5 . .
N2 C18 H18C 109.5 . .
H18A C18 H18C 109.5 . .
H18B C18 H18C 109.5 . .
N2 C19 H19A 109.5 . .
N2 C19 H19B 109.5 . .
H19A C19 H19B 109.5 . .
N2 C19 H19C 109.5 . .
H19A C19 H19C 109.5 . .
H19B C19 H19C 109.5 . .
O8 C20 C21 113.9(6) . .
O8 C20 H20A 108.8 . .
C21 C20 H20A 108.8 . .
O8 C20 H20B 108.8 . .
C21 C20 H20B 108.8 . .
H20A C20 H20B 107.7 . .
C26 C21 C22 118.5(11) . .
C26 C21 C20 120.4(10) . .
C22 C21 C20 121.1(11) . .
C23 C22 O9 122.0(9) . .
C23 C22 C21 120.6(10) . .
O9 C22 C21 117.4(9) . .
C22 C23 C24 120.6(11) . .
C22 C23 H23 119.7 . .
C24 C23 H23 119.7 . .
C23 C24 C25 118.7(17) . .
C23 C24 H24 120.6 . .
C25 C24 H24 120.6 . .
C26 C25 C24 121(2) . .
C26 C25 H25 119.6 . .
C24 C25 H25 119.6 . .
C21 C26 C25 120.7(16) . .
C21 C26 H26 119.6 . .
C25 C26 H26 119.6 . .

loop_
_geom_bond_atom_site_label_1
_geom_bond_atom_site_label_2
_geom_bond_distance
_geom_bond_site_symmetry_2
Nd1 O5 2.397(4) .
Nd1 O4 2.407(4) .
Nd1 O6 2.439(3) .
Nd1 O3 2.478(4) .
Nd1 O7 2.500(5) .
Nd1 O2 2.498(4) .
Nd1 O8 2.510(4) .
Nd1 O1 2.560(4) .
Nd1 O4 2.670(4) 7_556
Nd1 C1 2.885(5) .
Nd1 C9 2.939(6) .
Nd1 Nd1 4.0375(4) 7_556
O1 C1 1.249(8) .
O2 C1 1.270(8) .
O3 C9 1.247(6) .
O4 C9 1.272(6) 7_556
O4 Nd1 2.670(4) 7_556
O5 C16 1.272(7) .
O6 C16 1.265(6) 7_556
O7 C17 1.306(14) .
O8 C20 1.464(11) .
O8 H17 1.01(2) .
O9 C22 1.375(11) .
O9 H9 0.8200 .
N1 C8 1.273(8) .
N1 C12 1.440(7) 3
N2 C17 1.444(14) .
N2 C19 1.489(16) .
N2 C18 1.555(17) .
C1 C2 1.511(8) .
C2 C7 1.388(9) .
C2 C3 1.398(9) .
C3 C4 1.382(9) .
C3 H3 0.9300 .
C4 C5 1.424(11) .
C4 H4 0.9300 .
C5 C6 1.373(9) .
C5 C8 1.466(8) .
C6 C7 1.385(8) .
C6 H6 0.9300 .
C7 H7 0.9300 .
C8 H16 1.00(2) .
C9 O4 1.272(6) 7_556
C9 C10 1.494(8) .
C10 C15 1.392(7) .
C10 C11 1.402(7) .
C11 C12 1.384(8) .
C11 H11 0.9300 .
C12 C13 1.387(8) .
C12 N1 1.440(7) 3_445
C13 C14 1.399(7) .
C13 H13 0.9300 .
C14 C15 1.397(8) .
C14 C16 1.495(7) 4_545
C15 H15 0.9300 .
C16 O6 1.265(6) 7_556
C16 C14 1.494(7) 4
C18 H18A 0.9600 .
C18 H18B 0.9600 .
C18 H18C 0.9600 .
C19 H19A 0.9600 .
C19 H19B 0.9600 .
C19 H19C 0.9600 .
C20 C21 1.513(14) .
C20 H20A 0.9700 .
C20 H20B 0.9700 .
C21 C26 1.331(16) .
C21 C22 1.398(11) .
C22 C23 1.323(12) .
C23 C24 1.350(17) .
C23 H23 0.9300 .
C24 C25 1.372(16) .
C24 H24 0.9300 .
C25 C26 1.337(16) .
C25 H25 0.9300 .
C26 H26 0.9300 .
